data_4124894
loop_
_publ_author_name
'Imada, Yasuyuki'
'Nakano, Hideyuki'
'Furukawa, Ko'
'Kishi, Ryohei'
'Nakano, Masayoshi'
'Maruyama, Hitoshi'
'Nakamoto, Masaaki'
'Sekiguchi, Akira'
'Ogawa, Masahiro'
'Ohta, Toshiaki'
'Yamamoto, Yohsuke'

_publ_section_title
;
 Isolation of Hypervalent Group-16 Radicals and Their Application in
 Organic-Radical Batteries.
;
_journal_issue 2
_journal_name_full 'Journal of the American Chemical Society'
_journal_page_first 479
_journal_page_last 482
_journal_paper_doi 10.1021/jacs.5b10774
_journal_volume 138
_journal_year 2016
_chemical_formula_sum 'C24 H23 F20 Li O6 Se'
_chemical_formula_weight 873.32
_chemical_name_systematic
;
 ?
;
_space_group_IT_number 2
_symmetry_cell_setting triclinic
_symmetry_space_group_name_Hall '-P 1'
_symmetry_space_group_name_H-M 'P -1'
_atom_sites_solution_hydrogens geom
_atom_sites_solution_primary direct
_atom_sites_solution_secondary difmap
_audit_creation_method SHELXL-97
_cell_angle_alpha 88.205(2)
_cell_angle_beta 80.618(2)
_cell_angle_gamma 70.946(2)
_cell_formula_units_Z 4
_cell_length_a 11.526(2)
_cell_length_b 16.241(3)
_cell_length_c 18.580(3)
_cell_measurement_reflns_used 9443
_cell_measurement_temperature 173(2)
_cell_measurement_theta_max 27.99
_cell_measurement_theta_min 2.35
_cell_volume 3242.6(10)
_computing_cell_refinement 'Bruker SAINT'
_computing_data_collection 'Bruker APEX2'
_computing_data_reduction 'Bruker SAINT'
_computing_molecular_graphics 'Yadokari-XG 2009 (Wakita Nemoto et al., 2009)'
_computing_publication_material 'Yadokari-XG 2009 (Wakita,Nemoto et al., 2009)'
_computing_structure_refinement 'SHELXL-97 (Sheldrick, 1997)'
_computing_structure_solution SIR-2004
_diffrn_ambient_temperature 173(2)
_diffrn_measured_fraction_theta_full 0.967
_diffrn_measured_fraction_theta_max 0.967
_diffrn_measurement_device_type 'Bruker APEX-II CCD'
_diffrn_measurement_method '\f and \w scans'
_diffrn_radiation_monochromator 'Bruker Helios multilayered confocal mirror'
_diffrn_radiation_source 'Bruker TXS fine-focus rotating anode'
_diffrn_radiation_type MoK\a
_diffrn_radiation_wavelength 0.71073
_diffrn_reflns_av_R_equivalents 0.0185
_diffrn_reflns_av_sigmaI/netI 0.0382
_diffrn_reflns_limit_h_max 13
_diffrn_reflns_limit_h_min -12
_diffrn_reflns_limit_k_max 19
_diffrn_reflns_limit_k_min -12
_diffrn_reflns_limit_l_max 22
_diffrn_reflns_limit_l_min -22
_diffrn_reflns_number 15830
_diffrn_reflns_theta_full 25.50
_diffrn_reflns_theta_max 25.50
_diffrn_reflns_theta_min 1.89
_exptl_absorpt_coefficient_mu 1.311
_exptl_absorpt_correction_T_max 0.9024
_exptl_absorpt_correction_T_min 0.8277
_exptl_absorpt_correction_type empirical
_exptl_absorpt_process_details
;
 SADABS (Sheldrick, 1997)
;
_exptl_crystal_colour colorless
_exptl_crystal_density_diffrn 1.789
_exptl_crystal_density_method 'not measured'
_exptl_crystal_description block
_exptl_crystal_F_000 1728
_exptl_crystal_size_max 0.15
_exptl_crystal_size_mid 0.11
_exptl_crystal_size_min 0.08
_refine_diff_density_max 1.255
_refine_diff_density_min -0.607
_refine_diff_density_rms 0.093
_refine_ls_extinction_method none
_refine_ls_goodness_of_fit_ref 1.020
_refine_ls_hydrogen_treatment constr
_refine_ls_matrix_type full
_refine_ls_number_parameters 954
_refine_ls_number_reflns 11678
_refine_ls_number_restraints 0
_refine_ls_restrained_S_all 1.020
_refine_ls_R_factor_all 0.0584
_refine_ls_R_factor_gt 0.0498
_refine_ls_shift/su_max 0.012
_refine_ls_shift/su_mean 0.000
_refine_ls_structure_factor_coef Fsqd
_refine_ls_weighting_details 'calc w=1/[\s^2^(Fo^2^)+(0.0824P)^2^+5.4943P] where P=(Fo^2^+2Fc^2^)/3'
_refine_ls_weighting_scheme calc
_refine_ls_wR_factor_gt 0.1364
_refine_ls_wR_factor_ref 0.1422
_reflns_number_gt 9876
_reflns_number_total 11678
_reflns_threshold_expression >2sigma(I)
_cod_data_source_file ja5b10774_si_002.cif
_cod_data_source_block 5-Li
_cod_original_cell_volume 3242.8(9)
_cod_database_code 4124894

loop_
_symmetry_equiv_pos_as_xyz
'x, y, z'
'-x, -y, -z'

loop_
_atom_site_label
_atom_site_type_symbol
_atom_site_fract_x
_atom_site_fract_y
_atom_site_fract_z
_atom_site_U_iso_or_equiv
_atom_site_adp_type
_atom_site_occupancy
_atom_site_symmetry_multiplicity
_atom_site_calc_flag
_atom_site_refinement_flags
_atom_site_disorder_assembly
_atom_site_disorder_group
Se1 Se 0.02870(3) 0.08226(2) 0.751387(19) 0.02141(11) Uani 1 1 d . . .
C1 C 0.0732(3) -0.0382(2) 0.73955(18) 0.0212(7) Uani 1 1 d . . .
C2 C -0.0186(3) -0.0738(2) 0.7338(2) 0.0264(7) Uani 1 1 d . . .
C3 C 0.0133(4) -0.1637(2) 0.7246(2) 0.0368(9) Uani 1 1 d . . .
H1 H -0.0483 -0.1891 0.7193 0.044 Uiso 1 1 calc R . .
C4 C 0.1357(4) -0.2154(2) 0.7233(3) 0.0405(10) Uani 1 1 d . . .
H2 H 0.1577 -0.2768 0.7175 0.049 Uiso 1 1 calc R . .
C5 C 0.2263(4) -0.1791(2) 0.7303(2) 0.0340(9) Uani 1 1 d . . .
H3 H 0.3097 -0.2158 0.7298 0.041 Uiso 1 1 calc R . .
C6 C 0.1964(3) -0.0893(2) 0.73806(19) 0.0236(7) Uani 1 1 d . . .
C7 C -0.1492(3) -0.0064(2) 0.7394(2) 0.0281(8) Uani 1 1 d . . .
O1 O -0.1437(2) 0.07679(15) 0.74759(15) 0.0267(5) Uani 1 1 d . . .
C8 C 0.2851(3) -0.0381(2) 0.7432(2) 0.0242(7) Uani 1 1 d . . .
O2 O 0.2198(2) 0.05055(14) 0.74907(13) 0.0235(5) Uani 1 1 d . . .
C9 C -0.2086(4) -0.0073(3) 0.6702(3) 0.0425(10) Uani 1 1 d . . .
C10 C -0.1307(5) -0.0003(3) 0.5967(3) 0.0518(12) Uani 1 1 d . . .
C11 C -0.2366(4) -0.0236(3) 0.8074(2) 0.0357(9) Uani 1 1 d . . .
C12 C -0.1999(5) -0.0127(4) 0.8826(3) 0.0561(13) Uani 1 1 d . . .
C13 C 0.3865(3) -0.0555(2) 0.6734(2) 0.0330(9) Uani 1 1 d . . .
C14 C 0.3406(4) -0.0517(3) 0.5996(2) 0.0425(10) Uani 1 1 d . . .
C15 C 0.3509(4) -0.0646(3) 0.8114(2) 0.0358(9) Uani 1 1 d . . .
C16 C 0.2686(5) -0.0274(3) 0.8848(3) 0.0515(12) Uani 1 1 d . . .
F1 F -0.2419(4) -0.0786(3) 0.6663(2) 0.0891(12) Uani 1 1 d . . .
F2 F -0.3146(3) 0.0627(3) 0.67296(17) 0.0738(10) Uani 1 1 d . . .
F3 F -0.1951(4) 0.0117(3) 0.54407(19) 0.1045(15) Uani 1 1 d . . .
F4 F -0.0761(6) 0.0553(4) 0.59538(19) 0.130(2) Uani 1 1 d . . .
F5 F -0.0423(5) -0.0750(4) 0.5803(2) 0.149(3) Uani 1 1 d . . .
F6 F -0.3531(2) 0.03317(19) 0.81102(16) 0.0533(7) Uani 1 1 d . . .
F7 F -0.2435(3) -0.10429(18) 0.80511(18) 0.0652(9) Uani 1 1 d . . .
F8 F -0.2762(3) -0.0381(2) 0.93339(16) 0.0709(9) Uani 1 1 d . . .
F9 F -0.0874(4) -0.0575(4) 0.88734(19) 0.120(2) Uani 1 1 d . . .
F10 F -0.2155(5) 0.0690(3) 0.89759(18) 0.0995(15) Uani 1 1 d . . .
F11 F 0.4741(2) -0.13498(16) 0.67528(16) 0.0506(7) Uani 1 1 d . . .
F12 F 0.4458(2) 0.00448(16) 0.67066(15) 0.0446(6) Uani 1 1 d . . .
F13 F 0.4272(3) -0.0436(2) 0.54597(16) 0.0667(9) Uani 1 1 d . . .
F14 F 0.2390(3) 0.01473(18) 0.59709(13) 0.0502(7) Uani 1 1 d . . .
F15 F 0.3180(3) -0.12330(19) 0.58506(15) 0.0637(8) Uani 1 1 d . . .
F16 F 0.4501(3) -0.0371(2) 0.80716(17) 0.0587(8) Uani 1 1 d . . .
F17 F 0.3929(3) -0.15218(16) 0.81848(15) 0.0509(7) Uani 1 1 d . . .
F18 F 0.3270(4) -0.0675(2) 0.93877(16) 0.0795(11) Uani 1 1 d . . .
F19 F 0.1600(3) -0.0400(2) 0.89235(15) 0.0682(9) Uani 1 1 d . . .
Li1 Li 0.2622(6) 0.1573(4) 0.7384(4) 0.0296(13) Uani 1 1 d . . .
O3 O 0.2666(3) 0.1980(2) 0.63773(16) 0.0399(7) Uani 1 1 d . C .
C17 C 0.1551(4) 0.2293(3) 0.6059(3) 0.0469(11) Uani 1 1 d . C .
H4 H 0.1001 0.2855 0.6291 0.056 Uiso 1 1 calc R . .
H5 H 0.1094 0.1868 0.6125 0.056 Uiso 1 1 calc R . .
C18 C 0.1957(7) 0.2405(5) 0.5258(3) 0.0785(19) Uani 1 1 d . . .
H39 H 0.1491 0.2169 0.4962 0.14(7) Uiso 0.50 1 calc PR A 1
H40 H 0.1780 0.3032 0.5154 0.18(10) Uiso 0.50 1 calc PR A 1
H41 H 0.1402 0.2944 0.5073 0.05(3) Uiso 0.50 1 calc PR A 2
H42 H 0.1998 0.1898 0.4960 0.10(5) Uiso 0.50 1 calc PR A 2
C20 C 0.3719(5) 0.1938(4) 0.5834(3) 0.0561(13) Uani 1 1 d . . .
H43 H 0.4410 0.1389 0.5864 0.18(9) Uiso 0.50 1 calc PR B 1
H44 H 0.4014 0.2438 0.5888 0.13(6) Uiso 0.50 1 calc PR B 1
H45 H 0.4321 0.2134 0.6047 0.06(3) Uiso 0.50 1 calc PR B 2
H46 H 0.4139 0.1331 0.5650 0.06(3) Uiso 0.50 1 calc PR B 2
O4 O 0.1303(3) 0.24658(17) 0.79461(16) 0.0385(7) Uani 1 1 d . . .
O5 O 0.4202(3) 0.16222(18) 0.76499(17) 0.0404(7) Uani 1 1 d . . .
Se2 Se -0.16095(3) 0.40618(2) 0.744114(19) 0.02220(11) Uani 1 1 d . . .
C21 C -0.2066(3) 0.5274(2) 0.74754(19) 0.0221(7) Uani 1 1 d . . .
C22 C -0.1146(3) 0.5644(2) 0.7490(2) 0.0279(8) Uani 1 1 d . . .
C23 C -0.1475(4) 0.6546(3) 0.7537(3) 0.0432(11) Uani 1 1 d . . .
H12 H -0.0859 0.6814 0.7551 0.052 Uiso 1 1 calc R . .
C24 C -0.2714(4) 0.7052(3) 0.7563(3) 0.0512(13) Uani 1 1 d . . .
H13 H -0.2944 0.7668 0.7601 0.061 Uiso 1 1 calc R . .
C25 C -0.3618(4) 0.6669(3) 0.7536(3) 0.0430(11) Uani 1 1 d . . .
H14 H -0.4460 0.7023 0.7546 0.052 Uiso 1 1 calc R . .
C26 C -0.3297(3) 0.5770(2) 0.7493(2) 0.0276(8) Uani 1 1 d . . .
C27 C 0.0164(3) 0.4980(2) 0.7432(2) 0.0258(7) Uani 1 1 d . . .
O6 O 0.0103(2) 0.41401(15) 0.74434(14) 0.0253(5) Uani 1 1 d . . .
C28 C -0.4169(3) 0.5241(2) 0.7446(2) 0.0269(8) Uani 1 1 d . . .
O7 O -0.3510(2) 0.43570(15) 0.74058(14) 0.0248(5) Uani 1 1 d . . .
F20 F 0.2073(2) 0.4397(2) 0.66016(15) 0.0571(8) Uani 1 1 d . . .
C29 C 0.0165(4) 0.4961(3) 0.8851(2) 0.0405(10) Uani 1 1 d . . .
C30 C 0.0996(4) 0.5080(3) 0.6704(2) 0.0349(9) Uani 1 1 d . . .
C31 C 0.0461(4) 0.5110(3) 0.5992(2) 0.0402(10) Uani 1 1 d . . .
C32 C -0.5202(4) 0.5417(3) 0.8127(2) 0.0390(10) Uani 1 1 d . . .
C33 C -0.4763(4) 0.5038(4) 0.8845(3) 0.0497(12) Uani 1 1 d . . .
C34 C -0.4790(4) 0.5477(2) 0.6744(2) 0.0352(9) Uani 1 1 d . . .
C35 C -0.3932(5) 0.5544(3) 0.6034(2) 0.0442(10) Uani 1 1 d . . .
F21 F 0.0960(3) 0.58685(18) 0.81048(15) 0.0550(7) Uani 1 1 d . . .
F22 F 0.1960(2) 0.44746(18) 0.80134(14) 0.0472(6) Uani 1 1 d . . .
F23 F 0.0818(3) 0.5067(3) 0.93373(16) 0.0751(10) Uani 1 1 d . . .
F24 F 0.0092(4) 0.4184(2) 0.89403(16) 0.0896(13) Uani 1 1 d . . .
F25 F -0.0934(3) 0.5511(3) 0.90073(17) 0.1043(16) Uani 1 1 d . . .
F26 F 0.1318(3) 0.5808(2) 0.67116(16) 0.0673(9) Uani 1 1 d . . .
F27 F -0.0458(4) 0.5840(2) 0.59502(17) 0.0806(11) Uani 1 1 d . . .
F28 F 0.1330(3) 0.5078(3) 0.54265(15) 0.0729(10) Uani 1 1 d . . .
F29 F 0.0032(3) 0.4471(2) 0.59246(15) 0.0608(8) Uani 1 1 d . . .
F30 F -0.5785(2) 0.62790(18) 0.82655(17) 0.0573(7) Uani 1 1 d . . .
F31 F -0.6077(2) 0.5063(2) 0.80307(16) 0.0553(7) Uani 1 1 d . . .
F32 F -0.5697(3) 0.5319(3) 0.93914(17) 0.0804(11) Uani 1 1 d . . .
F33 F -0.4406(3) 0.4181(2) 0.88460(17) 0.0728(9) Uani 1 1 d . . .
F34 F -0.3823(3) 0.5269(3) 0.89804(16) 0.0716(9) Uani 1 1 d . . .
F35 F -0.5302(2) 0.48717(16) 0.66107(14) 0.0432(6) Uani 1 1 d . . .
F36 F -0.5726(2) 0.62550(17) 0.68340(17) 0.0562(7) Uani 1 1 d . . .
F37 F -0.4473(3) 0.5508(2) 0.54605(16) 0.0689(9) Uani 1 1 d . . .
F38 F -0.3691(4) 0.6285(2) 0.60085(19) 0.0805(11) Uani 1 1 d . . .
F39 F -0.2871(2) 0.49038(19) 0.59525(14) 0.0540(7) Uani 1 1 d . . .
Li2 Li -0.3837(6) 0.3315(4) 0.7091(4) 0.0337(14) Uani 1 1 d . . .
O8 O -0.2998(3) 0.2967(2) 0.60835(16) 0.0427(7) Uani 1 1 d . . .
C36 C -0.1691(4) 0.2765(4) 0.5801(3) 0.0593(14) Uani 1 1 d . . .
H15 H -0.1195 0.2242 0.6036 0.071 Uiso 1 1 calc R . .
H16 H -0.1406 0.3259 0.5894 0.071 Uiso 1 1 calc R . .
C37 C -0.1547(5) 0.2598(4) 0.4990(3) 0.0705(16) Uani 1 1 d . . .
H17 H -0.0904 0.2821 0.4716 0.085 Uiso 1 1 calc R . .
H18 H -0.1322 0.1969 0.4877 0.085 Uiso 1 1 calc R . .
C38 C -0.2804(5) 0.3091(4) 0.4812(3) 0.0555(12) Uani 1 1 d . . .
H19 H -0.2899 0.3713 0.4731 0.067 Uiso 1 1 calc R . .
H20 H -0.2963 0.2838 0.4375 0.067 Uiso 1 1 calc R . .
C39 C -0.3646(4) 0.2979(4) 0.5480(3) 0.0509(12) Uani 1 1 d . . .
H21 H -0.4442 0.3468 0.5542 0.061 Uiso 1 1 calc R . .
H22 H -0.3826 0.2427 0.5447 0.061 Uiso 1 1 calc R . .
O9 O -0.3173(4) 0.2400(2) 0.77510(19) 0.0580(9) Uani 1 1 d . . .
O10 O -0.5509(3) 0.3246(2) 0.71452(19) 0.0463(7) Uani 1 1 d . . .
O11 O 0.4448(5) 0.2174(3) 0.8941(2) 0.0891(15) Uani 1 1 d . . .
C40 C 0.4647(11) 0.1698(5) 0.9582(4) 0.137(4) Uani 1 1 d . . .
H23 H 0.5548 0.1473 0.9604 0.165 Uiso 1 1 calc R . .
H24 H 0.4342 0.1195 0.9577 0.165 Uiso 1 1 calc R . .
C41 C 0.3999(12) 0.2251(7) 1.0216(5) 0.149(5) Uani 1 1 d . . .
H25 H 0.4577 0.2253 1.0555 0.179 Uiso 1 1 calc R . .
H26 H 0.3322 0.2053 1.0479 0.179 Uiso 1 1 calc R . .
C42 C 0.3508(11) 0.3099(6) 0.9920(5) 0.139(4) Uani 1 1 d . . .
H27 H 0.2646 0.3391 1.0166 0.166 Uiso 1 1 calc R . .
H28 H 0.4021 0.3463 0.9996 0.166 Uiso 1 1 calc R . .
C43 C 0.3529(7) 0.2985(4) 0.9143(4) 0.087(2) Uani 1 1 d . . .
H29 H 0.2708 0.2983 0.9050 0.104 Uiso 1 1 calc R . .
H30 H 0.3743 0.3460 0.8865 0.104 Uiso 1 1 calc R . .
O12 O 0.0142(5) 0.7611(3) 0.0736(2) 0.0839(14) Uani 1 1 d . . .
C44 C -0.0043(9) 0.7660(11) 0.0026(6) 0.189(7) Uani 1 1 d . . .
H31 H -0.0508 0.8269 -0.0082 0.226 Uiso 1 1 calc R . .
H32 H -0.0543 0.7289 -0.0056 0.226 Uiso 1 1 calc R . .
C45 C 0.1139(11) 0.7374(9) -0.0455(5) 0.145(4) Uani 1 1 d . . .
H33 H 0.1312 0.6779 -0.0652 0.175 Uiso 1 1 calc R . .
H34 H 0.1153 0.7775 -0.0867 0.175 Uiso 1 1 calc R . .
C46 C 0.2008(10) 0.7388(10) -0.0009(6) 0.159(5) Uani 1 1 d . . .
H35 H 0.2257 0.7914 -0.0103 0.191 Uiso 1 1 calc R . .
H36 H 0.2760 0.6868 -0.0118 0.191 Uiso 1 1 calc R . .
C47 C 0.1437(8) 0.7390(8) 0.0753(5) 0.118(3) Uani 1 1 d . . .
H37 H 0.1763 0.6809 0.0965 0.142 Uiso 1 1 calc R . .
H38 H 0.1603 0.7826 0.1045 0.142 Uiso 1 1 calc R . .
F40 F 0.2497(4) 0.0573(2) 0.89254(17) 0.0769(10) Uani 1 1 d . . .
C48 C 0.0809(4) 0.5079(2) 0.8081(2) 0.0317(8) Uani 1 1 d . . .
C49 C 0.3192(12) 0.1977(9) 0.5080(6) 0.066(3) Uani 0.50 1 d P C 1
H47 H 0.3587 0.2297 0.4710 0.079 Uiso 0.50 1 calc PR C 1
H48 H 0.3346 0.1384 0.4886 0.079 Uiso 0.50 1 calc PR C 1
C50 C 0.3313(11) 0.2467(7) 0.5275(5) 0.051(3) Uani 0.50 1 d P C 2
H49 H 0.3872 0.2256 0.4807 0.061 Uiso 0.50 1 calc PR C 2
H50 H 0.3267 0.3074 0.5372 0.061 Uiso 0.50 1 calc PR C 2

loop_
_atom_site_aniso_label
_atom_site_aniso_U_11
_atom_site_aniso_U_22
_atom_site_aniso_U_33
_atom_site_aniso_U_23
_atom_site_aniso_U_13
_atom_site_aniso_U_12
Se1 0.01812(18) 0.01408(17) 0.0317(2) 0.00025(13) -0.00412(13) -0.00466(13)
C1 0.0269(18) 0.0146(15) 0.0222(16) 0.0005(12) -0.0037(14) -0.0068(13)
C2 0.0277(19) 0.0213(17) 0.0304(19) -0.0013(14) -0.0026(15) -0.0090(14)
C3 0.038(2) 0.0250(19) 0.052(2) -0.0060(17) -0.0016(19) -0.0174(17)
C4 0.042(2) 0.0167(18) 0.061(3) -0.0049(17) -0.003(2) -0.0093(17)
C5 0.031(2) 0.0188(17) 0.046(2) -0.0017(16) -0.0023(17) -0.0013(15)
C6 0.0243(17) 0.0191(16) 0.0264(18) -0.0003(13) -0.0034(14) -0.0061(14)
C7 0.0240(18) 0.0265(18) 0.038(2) 0.0024(15) -0.0062(15) -0.0129(15)
O1 0.0137(11) 0.0225(12) 0.0468(15) 0.0028(11) -0.0075(10) -0.0085(9)
C8 0.0195(17) 0.0190(16) 0.0320(19) -0.0016(14) -0.0061(14) -0.0021(13)
O2 0.0203(12) 0.0161(11) 0.0355(13) -0.0013(10) -0.0067(10) -0.0065(9)
C9 0.034(2) 0.049(3) 0.051(3) -0.002(2) -0.015(2) -0.018(2)
C10 0.054(3) 0.057(3) 0.044(3) -0.008(2) -0.014(2) -0.014(2)
C11 0.0249(19) 0.030(2) 0.053(3) 0.0006(18) -0.0009(18) -0.0135(16)
C12 0.055(3) 0.069(4) 0.038(3) 0.009(2) 0.008(2) -0.021(3)
C13 0.0193(18) 0.0247(18) 0.051(2) -0.0058(16) 0.0014(16) -0.0041(15)
C14 0.049(3) 0.038(2) 0.038(2) -0.0121(18) 0.012(2) -0.018(2)
C15 0.030(2) 0.029(2) 0.048(2) 0.0052(17) -0.0187(18) -0.0050(16)
C16 0.066(3) 0.049(3) 0.038(2) 0.003(2) -0.030(2) -0.007(2)
F1 0.133(3) 0.090(3) 0.094(3) 0.015(2) -0.061(2) -0.084(3)
F2 0.0350(15) 0.110(3) 0.0648(19) 0.0014(18) -0.0226(14) -0.0006(16)
F3 0.112(3) 0.171(4) 0.0461(19) 0.008(2) -0.043(2) -0.052(3)
F4 0.204(6) 0.203(6) 0.0415(19) 0.006(2) 0.001(3) -0.156(5)
F5 0.139(4) 0.155(5) 0.057(2) -0.006(3) 0.011(2) 0.069(4)
F6 0.0264(13) 0.0621(17) 0.0646(17) -0.0012(14) 0.0014(12) -0.0091(12)
F7 0.071(2) 0.0399(15) 0.087(2) -0.0086(14) 0.0235(17) -0.0384(14)
F8 0.084(2) 0.073(2) 0.0514(17) 0.0036(15) 0.0237(16) -0.0362(18)
F9 0.066(2) 0.234(6) 0.0426(19) 0.034(3) -0.0108(17) -0.028(3)
F10 0.173(4) 0.116(3) 0.0489(19) -0.0048(19) -0.005(2) -0.106(3)
F11 0.0288(12) 0.0342(13) 0.0727(18) -0.0047(12) 0.0060(12) 0.0052(10)
F12 0.0277(12) 0.0422(14) 0.0665(17) -0.0026(12) 0.0016(11) -0.0189(10)
F13 0.069(2) 0.075(2) 0.0489(17) -0.0075(14) 0.0262(15) -0.0310(17)
F14 0.0564(16) 0.0533(16) 0.0333(13) -0.0043(11) -0.0093(12) -0.0062(13)
F15 0.108(3) 0.0495(16) 0.0446(15) -0.0114(12) -0.0016(16) -0.0447(17)
F16 0.0443(15) 0.0660(18) 0.079(2) 0.0103(15) -0.0363(15) -0.0245(14)
F17 0.0518(16) 0.0315(13) 0.0645(17) 0.0086(12) -0.0280(13) 0.0012(11)
F18 0.105(3) 0.083(2) 0.0449(17) 0.0080(16) -0.0429(18) -0.009(2)
F19 0.063(2) 0.099(3) 0.0367(15) 0.0048(15) -0.0051(13) -0.0200(18)
Li1 0.028(3) 0.023(3) 0.040(3) 0.000(3) -0.010(3) -0.009(2)
O3 0.0327(15) 0.0492(17) 0.0366(15) 0.0073(13) -0.0011(12) -0.0146(13)
C17 0.041(2) 0.048(3) 0.050(3) 0.013(2) -0.012(2) -0.011(2)
C18 0.088(5) 0.098(5) 0.042(3) 0.011(3) -0.013(3) -0.021(4)
C20 0.047(3) 0.072(4) 0.052(3) 0.001(3) 0.009(2) -0.032(3)
O4 0.0411(16) 0.0274(14) 0.0410(16) -0.0005(12) -0.0032(13) -0.0047(12)
O5 0.0350(15) 0.0351(15) 0.0566(18) 0.0024(13) -0.0177(14) -0.0141(12)
Se2 0.01945(18) 0.01478(17) 0.0338(2) 0.00113(13) -0.00824(14) -0.00558(13)
C21 0.0259(18) 0.0135(15) 0.0280(18) 0.0006(13) -0.0072(14) -0.0064(13)
C22 0.0273(19) 0.0227(17) 0.036(2) 0.0008(15) -0.0069(15) -0.0107(15)
C23 0.039(2) 0.0221(19) 0.075(3) 0.0013(19) -0.016(2) -0.0148(17)
C24 0.049(3) 0.0140(18) 0.094(4) -0.002(2) -0.022(3) -0.0100(18)
C25 0.033(2) 0.0210(19) 0.072(3) -0.0052(19) -0.015(2) -0.0011(16)
C26 0.0258(18) 0.0198(17) 0.038(2) -0.0024(15) -0.0074(16) -0.0074(14)
C27 0.0261(18) 0.0269(18) 0.0289(18) 0.0004(14) -0.0052(15) -0.0142(15)
O6 0.0179(12) 0.0189(12) 0.0395(14) 0.0003(10) -0.0089(10) -0.0047(9)
C28 0.0192(17) 0.0217(17) 0.038(2) -0.0022(15) -0.0041(15) -0.0036(14)
O7 0.0163(11) 0.0184(11) 0.0416(14) 0.0012(10) -0.0087(10) -0.0063(9)
F20 0.0268(13) 0.089(2) 0.0450(15) -0.0036(14) -0.0004(11) -0.0060(13)
C29 0.043(2) 0.046(2) 0.034(2) -0.0062(18) -0.0080(18) -0.015(2)
C30 0.029(2) 0.040(2) 0.041(2) 0.0030(17) -0.0043(17) -0.0185(17)
C31 0.046(2) 0.040(2) 0.036(2) 0.0077(18) -0.0028(19) -0.018(2)
C32 0.0215(19) 0.040(2) 0.051(3) -0.0106(19) -0.0021(17) -0.0053(17)
C33 0.041(3) 0.066(3) 0.040(3) -0.008(2) 0.006(2) -0.020(2)
C34 0.029(2) 0.0222(18) 0.053(2) -0.0003(17) -0.0186(18) -0.0003(15)
C35 0.053(3) 0.038(2) 0.045(2) 0.0115(19) -0.021(2) -0.015(2)
F21 0.081(2) 0.0498(16) 0.0586(17) 0.0052(13) -0.0294(15) -0.0462(15)
F22 0.0265(12) 0.0691(18) 0.0453(14) 0.0005(12) -0.0141(10) -0.0107(12)
F23 0.094(2) 0.118(3) 0.0389(16) 0.0040(16) -0.0262(16) -0.062(2)
F24 0.171(4) 0.083(2) 0.0372(16) -0.0014(15) 0.007(2) -0.083(3)
F25 0.070(2) 0.141(4) 0.0428(18) 0.006(2) 0.0092(16) 0.037(2)
F26 0.091(2) 0.084(2) 0.0554(17) 0.0009(15) 0.0020(16) -0.073(2)
F27 0.097(3) 0.071(2) 0.0516(18) 0.0171(15) -0.0245(17) 0.0075(19)
F28 0.072(2) 0.123(3) 0.0328(14) 0.0131(16) 0.0035(14) -0.051(2)
F29 0.093(2) 0.0715(19) 0.0408(15) 0.0121(13) -0.0270(15) -0.0504(18)
F30 0.0390(14) 0.0447(15) 0.0712(19) -0.0199(13) 0.0071(13) 0.0035(12)
F31 0.0254(13) 0.081(2) 0.0656(18) -0.0087(15) 0.0000(12) -0.0286(13)
F32 0.0569(19) 0.118(3) 0.0510(18) -0.0112(18) 0.0198(15) -0.0211(19)
F33 0.089(2) 0.069(2) 0.0513(18) 0.0152(15) 0.0010(16) -0.0200(18)
F34 0.067(2) 0.117(3) 0.0462(17) 0.0014(17) -0.0147(15) -0.047(2)
F35 0.0393(13) 0.0444(14) 0.0545(15) -0.0003(11) -0.0214(11) -0.0188(11)
F36 0.0436(15) 0.0352(14) 0.079(2) -0.0024(13) -0.0287(14) 0.0117(11)
F37 0.075(2) 0.088(2) 0.0490(17) 0.0134(15) -0.0352(16) -0.0220(18)
F38 0.134(3) 0.0558(19) 0.071(2) 0.0230(16) -0.019(2) -0.057(2)
F39 0.0446(15) 0.0643(18) 0.0437(15) 0.0113(13) -0.0030(12) -0.0082(13)
Li2 0.031(3) 0.031(3) 0.042(4) 0.001(3) -0.008(3) -0.014(3)
O8 0.0341(15) 0.0535(18) 0.0411(16) -0.0100(14) -0.0060(13) -0.0142(14)
C36 0.033(2) 0.068(3) 0.071(3) -0.028(3) -0.007(2) -0.006(2)
C37 0.052(3) 0.084(4) 0.067(4) -0.020(3) 0.008(3) -0.018(3)
C38 0.061(3) 0.062(3) 0.044(3) -0.006(2) -0.004(2) -0.022(3)
C39 0.041(3) 0.070(3) 0.047(3) -0.005(2) -0.012(2) -0.022(2)
O9 0.074(2) 0.0310(16) 0.055(2) 0.0022(14) -0.0197(18) 0.0069(16)
O10 0.0315(15) 0.0399(17) 0.069(2) 0.0056(15) -0.0088(14) -0.0139(13)
O11 0.119(4) 0.063(3) 0.070(3) -0.012(2) -0.053(3) 0.011(2)
C40 0.215(11) 0.078(5) 0.073(5) -0.001(4) -0.063(6) 0.033(6)
C41 0.212(12) 0.107(7) 0.071(5) -0.008(5) -0.018(6) 0.024(7)
C42 0.178(10) 0.090(6) 0.111(7) -0.046(5) 0.011(7) -0.007(6)
C43 0.087(5) 0.062(4) 0.101(5) -0.005(4) -0.035(4) 0.000(3)
O12 0.098(4) 0.077(3) 0.062(3) 0.002(2) 0.019(2) -0.024(3)
C44 0.088(7) 0.322(19) 0.103(7) 0.105(10) -0.018(6) -0.004(9)
C45 0.153(10) 0.237(14) 0.063(5) -0.031(6) 0.011(6) -0.097(10)
C46 0.109(8) 0.246(15) 0.095(7) -0.023(8) 0.020(6) -0.035(9)
C47 0.095(6) 0.199(11) 0.095(6) 0.042(6) -0.026(5) -0.092(7)
F40 0.120(3) 0.0519(18) 0.0502(17) -0.0159(14) -0.0311(18) -0.0063(18)
C48 0.029(2) 0.032(2) 0.041(2) -0.0007(16) -0.0111(17) -0.0158(16)
C49 0.077(8) 0.062(8) 0.044(6) 0.008(6) 0.007(6) -0.010(7)
C50 0.079(8) 0.037(5) 0.029(5) 0.005(4) 0.009(5) -0.017(5)

loop_
_atom_type_symbol
_atom_type_description
_atom_type_scat_dispersion_real
_atom_type_scat_dispersion_imag
_atom_type_scat_source
C C 0.0033 0.0016 'International Tables Vol C Tables 4.2.6.8 and 6.1.1.4'
H H 0.0000 0.0000 'International Tables Vol C Tables 4.2.6.8 and 6.1.1.4'
Li Li -0.0003 0.0001 'International Tables Vol C Tables 4.2.6.8 and 6.1.1.4'
O O 0.0106 0.0060 'International Tables Vol C Tables 4.2.6.8 and 6.1.1.4'
F F 0.0171 0.0103 'International Tables Vol C Tables 4.2.6.8 and 6.1.1.4'
Se Se -0.0929 2.2259 'International Tables Vol C Tables 4.2.6.8 and 6.1.1.4'

loop_
_geom_angle_atom_site_label_1
_geom_angle_atom_site_label_2
_geom_angle_atom_site_label_3
_geom_angle
C1 Se1 O1 82.49(13)
C1 Se1 O2 81.46(12)
O1 Se1 O2 163.90(9)
C2 C1 C6 122.1(3)
C2 C1 Se1 118.6(3)
C6 C1 Se1 119.3(3)
C1 C2 C3 119.3(3)
C1 C2 C7 113.9(3)
C3 C2 C7 126.9(3)
C4 C3 C2 119.3(4)
C4 C3 H1 120.4
C2 C3 H1 120.4
C5 C4 C3 120.9(4)
C5 C4 H2 119.5
C3 C4 H2 119.5
C4 C5 C6 120.5(4)
C4 C5 H3 119.7
C6 C5 H3 119.7
C1 C6 C5 117.9(3)
C1 C6 C8 114.5(3)
C5 C6 C8 127.5(3)
O1 C7 C2 110.1(3)
O1 C7 C9 107.5(3)
C2 C7 C9 112.3(3)
O1 C7 C11 107.7(3)
C2 C7 C11 110.4(3)
C9 C7 C11 108.8(3)
C7 O1 Se1 114.9(2)
O2 C8 C6 110.1(3)
O2 C8 C15 108.2(3)
C6 C8 C15 111.0(3)
O2 C8 C13 108.5(3)
C6 C8 C13 110.3(3)
C15 C8 C13 108.7(3)
C8 O2 Li1 136.0(3)
C8 O2 Se1 114.5(2)
Li1 O2 Se1 108.4(2)
F1 C9 F2 106.7(4)
F1 C9 C10 107.2(4)
F2 C9 C10 104.4(4)
F1 C9 C7 111.7(4)
F2 C9 C7 109.5(4)
C10 C9 C7 116.7(4)
F4 C10 F3 110.5(5)
F4 C10 F5 105.5(6)
F3 C10 F5 104.6(5)
F4 C10 C9 114.8(4)
F3 C10 C9 111.7(4)
F5 C10 C9 109.1(5)
F7 C11 F6 107.6(3)
F7 C11 C7 111.6(3)
F6 C11 C7 110.8(3)
F7 C11 C12 106.4(4)
F6 C11 C12 104.4(4)
C7 C11 C12 115.5(3)
F9 C12 F10 108.0(6)
F9 C12 F8 109.1(5)
F10 C12 F8 107.1(4)
F9 C12 C11 113.3(4)
F10 C12 C11 111.8(4)
F8 C12 C11 107.4(4)
F11 C13 F12 107.0(3)
F11 C13 C14 106.4(3)
F12 C13 C14 106.0(3)
F11 C13 C8 111.0(3)
F12 C13 C8 109.5(3)
C14 C13 C8 116.5(3)
F14 C14 F15 108.1(4)
F14 C14 F13 107.7(4)
F15 C14 F13 106.7(3)
F14 C14 C13 112.0(3)
F15 C14 C13 112.1(4)
F13 C14 C13 110.0(4)
F16 C15 F17 106.9(3)
F16 C15 C16 105.3(4)
F17 C15 C16 106.0(4)
F16 C15 C8 111.5(3)
F17 C15 C8 111.8(3)
C16 C15 C8 114.8(3)
F19 C16 F40 108.9(4)
F19 C16 F18 108.0(4)
F40 C16 F18 107.4(4)
F19 C16 C15 112.1(4)
F40 C16 C15 111.7(4)
F18 C16 C15 108.5(4)
O4 Li1 O2 107.5(3)
O4 Li1 O3 105.0(3)
O2 Li1 O3 111.8(3)
O4 Li1 O5 106.9(3)
O2 Li1 O5 120.8(3)
O3 Li1 O5 103.8(3)
C20 O3 C17 109.6(4)
C20 O3 Li1 129.1(3)
C17 O3 Li1 121.0(3)
O3 C17 C18 106.4(4)
O3 C17 H4 110.4
C18 C17 H4 110.4
O3 C17 H5 110.4
C18 C17 H5 110.4
H4 C17 H5 108.6
C49 C18 C17 109.1(7)
C49 C18 C50 36.0(7)
C17 C18 C50 100.2(5)
C49 C18 H39 109.9
C17 C18 H39 109.9
C50 C18 H39 142.1
C49 C18 H40 109.9
C17 C18 H40 109.9
C50 C18 H40 81.3
H39 C18 H40 108.3
C49 C18 H41 132.2
C17 C18 H41 111.7
C50 C18 H41 111.7
H39 C18 H41 78.3
H40 C18 H41 31.9
C49 C18 H42 76.2
C17 C18 H42 111.7
C50 C18 H42 111.7
H39 C18 H42 35.6
H40 C18 H42 132.8
H41 C18 H42 109.5
C50 C20 O3 108.5(6)
C50 C20 C49 35.8(6)
O3 C20 C49 103.5(6)
C50 C20 H43 134.1
O3 C20 H43 111.1
C49 C20 H43 111.1
C50 C20 H44 76.5
O3 C20 H44 111.1
C49 C20 H44 111.1
H43 C20 H44 109.0
C50 C20 H45 110.0
O3 C20 H45 110.0
C49 C20 H45 139.8
H43 C20 H45 77.1
H44 C20 H45 35.6
C50 C20 H46 110.0
O3 C20 H46 110.0
C49 C20 H46 79.3
H43 C20 H46 33.5
H44 C20 H46 133.4
H45 C20 H46 108.4
C21 Se2 O6 82.68(12)
C21 Se2 O7 81.45(12)
O6 Se2 O7 163.97(9)
C22 C21 C26 122.3(3)
C22 C21 Se2 118.1(3)
C26 C21 Se2 119.6(3)
C21 C22 C23 118.9(3)
C21 C22 C27 113.9(3)
C23 C22 C27 127.2(3)
C24 C23 C22 119.3(4)
C24 C23 H12 120.4
C22 C23 H12 120.4
C23 C24 C25 120.9(4)
C23 C24 H13 119.6
C25 C24 H13 119.6
C26 C25 C24 120.1(4)
C26 C25 H14 120.0
C24 C25 H14 120.0
C25 C26 C21 118.6(3)
C25 C26 C28 126.9(3)
C21 C26 C28 114.5(3)
O6 C27 C22 110.0(3)
O6 C27 C48 107.4(3)
C22 C27 C48 111.7(3)
O6 C27 C30 108.1(3)
C22 C27 C30 111.0(3)
C48 C27 C30 108.7(3)
C27 O6 Se2 115.1(2)
O7 C28 C26 110.4(3)
O7 C28 C32 108.1(3)
C26 C28 C32 111.1(3)
O7 C28 C34 107.7(3)
C26 C28 C34 110.4(3)
C32 C28 C34 109.1(3)
C28 O7 Li2 134.2(3)
C28 O7 Se2 114.0(2)
Li2 O7 Se2 109.9(2)
F25 C29 F24 108.3(5)
F25 C29 F23 107.7(4)
F24 C29 F23 106.1(4)
F25 C29 C48 112.5(4)
F24 C29 C48 112.3(3)
F23 C29 C48 109.7(4)
F26 C30 F20 106.6(3)
F26 C30 C31 105.4(3)
F20 C30 C31 104.6(3)
F26 C30 C27 112.0(3)
F20 C30 C27 110.0(3)
C31 C30 C27 117.5(3)
F29 C31 F28 108.4(4)
F29 C31 F27 107.0(4)
F28 C31 F27 107.0(4)
F29 C31 C30 112.9(3)
F28 C31 C30 109.8(4)
F27 C31 C30 111.5(4)
F31 C32 F30 107.3(3)
F31 C32 C33 105.1(4)
F30 C32 C33 105.7(4)
F31 C32 C28 110.7(3)
F30 C32 C28 112.0(4)
C33 C32 C28 115.4(3)
F33 C33 F32 106.8(4)
F33 C33 F34 107.2(4)
F32 C33 F34 108.6(4)
F33 C33 C32 112.8(4)
F32 C33 C32 109.1(4)
F34 C33 C32 112.1(4)
F35 C34 F36 106.8(3)
F35 C34 C35 106.0(3)
F36 C34 C35 105.9(3)
F35 C34 C28 109.8(3)
F36 C34 C28 111.1(3)
C35 C34 C28 116.6(3)
F39 C35 F38 108.1(4)
F39 C35 F37 107.2(4)
F38 C35 F37 107.5(4)
F39 C35 C34 112.1(3)
F38 C35 C34 111.6(4)
F37 C35 C34 110.1(4)
O9 Li2 O10 100.1(3)
O9 Li2 O8 110.0(3)
O10 Li2 O8 106.0(3)
O9 Li2 O7 106.5(3)
O10 Li2 O7 123.1(4)
O8 Li2 O7 110.4(3)
C39 O8 C36 108.3(3)
C39 O8 Li2 123.8(3)
C36 O8 Li2 127.5(3)
O8 C36 C37 106.4(4)
O8 C36 H15 110.5
C37 C36 H15 110.5
O8 C36 H16 110.5
C37 C36 H16 110.5
H15 C36 H16 108.6
C38 C37 C36 103.4(4)
C38 C37 H17 111.1
C36 C37 H17 111.1
C38 C37 H18 111.1
C36 C37 H18 111.1
H17 C37 H18 109.0
C39 C38 C37 102.4(4)
C39 C38 H19 111.3
C37 C38 H19 111.3
C39 C38 H20 111.3
C37 C38 H20 111.3
H19 C38 H20 109.2
O8 C39 C38 106.2(4)
O8 C39 H21 110.5
C38 C39 H21 110.5
O8 C39 H22 110.5
C38 C39 H22 110.5
H21 C39 H22 108.7
C40 O11 C43 107.5(6)
O11 C40 C41 110.1(6)
O11 C40 H23 109.6
C41 C40 H23 109.6
O11 C40 H24 109.6
C41 C40 H24 109.6
H23 C40 H24 108.2
C40 C41 C42 104.0(7)
C40 C41 H25 111.0
C42 C41 H25 111.0
C40 C41 H26 111.0
C42 C41 H26 111.0
H25 C41 H26 109.0
C43 C42 C41 107.8(7)
C43 C42 H27 110.1
C41 C42 H27 110.1
C43 C42 H28 110.1
C41 C42 H28 110.1
H27 C42 H28 108.5
O11 C43 C42 105.5(6)
O11 C43 H29 110.6
C42 C43 H29 110.6
O11 C43 H30 110.6
C42 C43 H30 110.6
H29 C43 H30 108.8
C44 O12 C47 108.9(6)
O12 C44 C45 110.0(8)
O12 C44 H31 109.7
C45 C44 H31 109.7
O12 C44 H32 109.7
C45 C44 H32 109.7
H31 C44 H32 108.2
C46 C45 C44 104.1(8)
C46 C45 H33 110.9
C44 C45 H33 110.9
C46 C45 H34 110.9
C44 C45 H34 110.9
H33 C45 H34 108.9
C45 C46 C47 108.6(9)
C45 C46 H35 110.0
C47 C46 H35 110.0
C45 C46 H36 110.0
C47 C46 H36 110.0
H35 C46 H36 108.4
O12 C47 C46 105.0(7)
O12 C47 H37 110.8
C46 C47 H37 110.8
O12 C47 H38 110.8
C46 C47 H38 110.7
H37 C47 H38 108.8
F22 C48 F21 106.9(3)
F22 C48 C29 105.0(3)
F21 C48 C29 105.1(3)
F22 C48 C27 109.8(3)
F21 C48 C27 112.3(3)
C29 C48 C27 117.0(3)
C18 C49 C20 104.4(8)
C18 C49 H47 110.9
C20 C49 H47 110.9
C18 C49 H48 110.9
C20 C49 H48 110.9
H47 C49 H48 108.9
C20 C50 C18 103.8(7)
C20 C50 H49 111.0
C18 C50 H49 111.0
C20 C50 H50 111.0
C18 C50 H50 111.0
H49 C50 H50 109.0

loop_
_geom_bond_atom_site_label_1
_geom_bond_atom_site_label_2
_geom_bond_distance
Se1 C1 1.863(3)
Se1 O1 2.030(2)
Se1 O2 2.086(2)
C1 C2 1.380(5)
C1 C6 1.388(5)
C2 C3 1.393(5)
C2 C7 1.535(5)
C3 C4 1.383(6)
C3 H1 0.9500
C4 C5 1.381(6)
C4 H2 0.9500
C5 C6 1.392(5)
C5 H3 0.9500
C6 C8 1.529(5)
C7 O1 1.386(4)
C7 C9 1.555(6)
C7 C11 1.561(5)
C8 O2 1.388(4)
C8 C15 1.560(5)
C8 C13 1.562(5)
O2 Li1 1.946(6)
C9 F1 1.341(5)
C9 F2 1.365(5)
C9 C10 1.530(7)
C10 F4 1.257(7)
C10 F3 1.294(6)
C10 F5 1.310(6)
C11 F7 1.342(5)
C11 F6 1.350(5)
C11 C12 1.556(7)
C12 F9 1.279(7)
C12 F10 1.311(7)
C12 F8 1.333(6)
C13 F11 1.358(4)
C13 F12 1.356(4)
C13 C14 1.542(6)
C14 F14 1.314(5)
C14 F15 1.316(5)
C14 F13 1.326(5)
C15 F16 1.348(5)
C15 F17 1.354(5)
C15 C16 1.543(7)
C16 F19 1.318(6)
C16 F40 1.328(6)
C16 F18 1.333(5)
Li1 O4 1.908(7)
Li1 O3 1.962(7)
Li1 O5 1.989(7)
O3 C20 1.431(5)
O3 C17 1.436(5)
C17 C18 1.510(7)
C17 H4 0.9900
C17 H5 0.9900
C18 C49 1.354(14)
C18 C50 1.604(14)
C18 H39 0.9900
C18 H40 0.9900
C18 H41 0.9900
C18 H42 0.9900
C20 C50 1.370(11)
C20 C49 1.608(14)
C20 H43 0.9900
C20 H44 0.9900
C20 H45 0.9900
C20 H46 0.9900
Se2 C21 1.865(3)
Se2 O6 2.019(2)
Se2 O7 2.096(2)
C21 C22 1.382(5)
C21 C26 1.379(5)
C22 C23 1.390(5)
C22 C27 1.531(5)
C23 C24 1.390(6)
C23 H12 0.9500
C24 C25 1.385(6)
C24 H13 0.9500
C25 C26 1.384(5)
C25 H14 0.9500
C26 C28 1.535(5)
C27 O6 1.388(4)
C27 C48 1.555(5)
C27 C30 1.563(5)
C28 O7 1.386(4)
C28 C32 1.552(6)
C28 C34 1.567(5)
O7 Li2 1.975(7)
F20 C30 1.359(5)
C29 F25 1.282(5)
C29 F24 1.296(5)
C29 F23 1.315(5)
C29 C48 1.537(6)
C30 F26 1.350(5)
C30 C31 1.541(6)
C31 F29 1.305(5)
C31 F28 1.317(5)
C31 F27 1.317(5)
C32 F31 1.349(5)
C32 F30 1.353(5)
C32 C33 1.542(7)
C33 F33 1.315(6)
C33 F32 1.323(5)
C33 F34 1.318(6)
C34 F35 1.349(5)
C34 F36 1.361(4)
C34 C35 1.539(7)
C35 F39 1.311(5)
C35 F38 1.319(5)
C35 F37 1.331(5)
F21 C48 1.352(4)
F22 C48 1.357(5)
Li2 O9 1.935(7)
Li2 O10 1.953(7)
Li2 O8 1.970(7)
O8 C39 1.441(5)
O8 C36 1.443(6)
C36 C37 1.511(8)
C36 H15 0.9900
C36 H16 0.9900
C37 C38 1.493(8)
C37 H17 0.9900
C37 H18 0.9900
C38 C39 1.491(7)
C38 H19 0.9900
C38 H20 0.9900
C39 H21 0.9900
C39 H22 0.9900
O11 C40 1.408(8)
O11 C43 1.410(7)
C40 C41 1.446(11)
C40 H23 0.9900
C40 H24 0.9900
C41 C42 1.436(13)
C41 H25 0.9900
C41 H26 0.9900
C42 C43 1.457(11)
C42 H27 0.9900
C42 H28 0.9900
C43 H29 0.9900
C43 H30 0.9900
O12 C44 1.367(11)
O12 C47 1.422(9)
C44 C45 1.444(13)
C44 H31 0.9900
C44 H32 0.9900
C45 C46 1.406(14)
C45 H33 0.9900
C45 H34 0.9900
C46 C47 1.459(12)
C46 H35 0.9900
C46 H36 0.9900
C47 H37 0.9900
C47 H38 0.9900
C49 H47 0.9900
C49 H48 0.9900
C50 H49 0.9900
C50 H50 0.9900
